data_7037271
loop_
_publ_author_name
'Thiele, G.'
'Donsbach, C.'
'Riedel, R.'
'Marsch, M.'
'Harms, K.'
'Dehnen, S.'

_publ_section_title
;
 Smallest molecular chalcogenidometalate anions of the heaviest metals:
 syntheses, structures, and their interconversion.
;
_journal_issue 14
_journal_name_full 'Dalton transactions (Cambridge, England : 2003)'
_journal_page_first 5958
_journal_page_last 5967
_journal_paper_doi 10.1039/c5dt03996g
_journal_volume 45
_journal_year 2016
_chemical_formula_moiety 'C2 H10 K4 N2 O Pb Se4'
_chemical_formula_sum 'C2 H10 K4 N2 O Pb Se4'
_chemical_formula_weight 757.55
_space_group_crystal_system triclinic
_space_group_IT_number 2
_space_group_name_Hall '-P 1'
_space_group_name_H-M_alt 'P -1'
_symmetry_space_group_name_Hall '-P 1'
_symmetry_space_group_name_H-M 'P -1'
_atom_sites_solution_hydrogens mixed
_audit_creation_date 2015-10-12
_audit_creation_method
;
Olex2 1.2
(compiled 2015.09.30 svn.r3233 for OlexSys, GUI svn.r5103)
;
_audit_update_record
;
2015-10-12 deposited with the CCDC.
2015-11-13 downloaded from the CCDC.
;
_cell_angle_alpha 92.602(2)
_cell_angle_beta 102.770(2)
_cell_angle_gamma 93.193(2)
_cell_formula_units_Z 2
_cell_length_a 8.0377(5)
_cell_length_b 8.1958(5)
_cell_length_c 12.6944(7)
_cell_measurement_reflns_used 9742
_cell_measurement_temperature 100.0
_cell_measurement_theta_max 27.15
_cell_measurement_theta_min 2.49
_cell_volume 812.87(8)
_computing_cell_refinement 'SAINT v8.34A (Bruker, 2013)'
_computing_data_reduction 'SAINT v8.34A (Bruker, 2013)'
_computing_molecular_graphics 'Olex2 (Dolomanov et al., 2009)'
_computing_publication_material 'Olex2 (Dolomanov et al., 2009)'
_computing_structure_refinement 'ShelXL (Sheldrick, 2015)'
_diffrn_ambient_temperature 100.0
_diffrn_detector 'Bruker APEX2 area detector'
_diffrn_detector_area_resol_mean 7.9
_diffrn_detector_type 'CCD area detector'
_diffrn_measured_fraction_theta_full 1.000
_diffrn_measured_fraction_theta_max 0.998
_diffrn_measurement_device 'three-circle diffractometer'
_diffrn_measurement_device_type 'Bruker SMART APEX2 area detector'
_diffrn_measurement_method '\w and \f scans'
_diffrn_radiation_monochromator 'mirror optics'
_diffrn_radiation_probe x-ray
_diffrn_radiation_type MoK\a
_diffrn_radiation_wavelength 0.71073
_diffrn_reflns_av_R_equivalents 0.0560
_diffrn_reflns_av_unetI/netI 0.0283
_diffrn_reflns_Laue_measured_fraction_full 1.000
_diffrn_reflns_Laue_measured_fraction_max 0.998
_diffrn_reflns_limit_h_max 10
_diffrn_reflns_limit_h_min -10
_diffrn_reflns_limit_k_max 10
_diffrn_reflns_limit_k_min -10
_diffrn_reflns_limit_l_max 16
_diffrn_reflns_limit_l_min -16
_diffrn_reflns_number 34849
_diffrn_reflns_point_group_measured_fraction_full 1.000
_diffrn_reflns_point_group_measured_fraction_max 0.998
_diffrn_reflns_theta_full 25.242
_diffrn_reflns_theta_max 27.158
_diffrn_reflns_theta_min 2.493
_diffrn_source 'microfocus sealed X-ray tube'
_diffrn_source_type 'Incoatec I\ms'
_diffrn_standards_number 0
_exptl_absorpt_coefficient_mu 20.333
_exptl_absorpt_correction_T_max 0.7455
_exptl_absorpt_correction_T_min 0.2086
_exptl_absorpt_correction_type multi-scan
_exptl_absorpt_process_details
;
SADABS-2014/5 (Bruker,2014/5) was used for absorption correction.
wR2(int) was 0.1606 before and 0.0702 after correction.
The Ratio of minimum to maximum transmission is 0.2798.
The \l/2 correction factor is Not present.
;
_exptl_crystal_colour 'clear red'
_exptl_crystal_colour_lustre clear
_exptl_crystal_colour_primary red
_exptl_crystal_density_diffrn 3.095
_exptl_crystal_description block
_exptl_crystal_F_000 676
_exptl_crystal_size_max 0.13
_exptl_crystal_size_mid 0.1
_exptl_crystal_size_min 0.08
_refine_diff_density_max 1.339
_refine_diff_density_min -1.394
_refine_diff_density_rms 0.153
_refine_ls_extinction_method none
_refine_ls_goodness_of_fit_ref 1.133
_refine_ls_hydrogen_treatment mixed
_refine_ls_matrix_type full
_refine_ls_number_parameters 140
_refine_ls_number_reflns 3613
_refine_ls_number_restraints 0
_refine_ls_restrained_S_all 1.133
_refine_ls_R_factor_all 0.0198
_refine_ls_R_factor_gt 0.0181
_refine_ls_shift/su_max 0.001
_refine_ls_shift/su_mean 0.000
_refine_ls_structure_factor_coef Fsqd
_refine_ls_weighting_details 'w=1/[\s^2^(Fo^2^)+1.6923P] where P=(Fo^2^+2Fc^2^)/3'
_refine_ls_weighting_scheme calc
_refine_ls_wR_factor_gt 0.0402
_refine_ls_wR_factor_ref 0.0406
_reflns_Friedel_coverage 0.000
_reflns_number_gt 3464
_reflns_number_total 3613
_reflns_threshold_expression 'I > 2\s(I)'
_cod_data_source_file c5dt03996g2.cif
_cod_data_source_block Compound9
_cod_depositor_comments 'Adding full bibliography for 7037263--7037272.cif.'
_cod_database_code 7037271
_shelx_space_group_comment
;
The symmetry employed for this shelxl refinement is uniquely defined
by the following loop, which should always be used as a source of
symmetry information in preference to the above space-group names.
They are only intended as comments.
;
_olex2_refinement_description
;
1. Fixed Uiso
 At 1.2 times of:
  All C(H,H) groups, All N(H,H) groups
2. Others
 Uiso(H1A)=Uiso(H1B)=FVAR(1)
3.a Secondary CH2 refined with riding coordinates:
 N2(H2A,H2B), C1(H1E,H1F), C2(H2C,H2D)
;
_shelx_shelxl_version_number 2014/7
_olex2_submission_special_instructions 'No special instructions were received'

loop_
_space_group_symop_operation_xyz
'x, y, z'
'-x, -y, -z'

loop_
_atom_site_label
_atom_site_type_symbol
_atom_site_fract_x
_atom_site_fract_y
_atom_site_fract_z
_atom_site_U_iso_or_equiv
_atom_site_adp_type
_atom_site_occupancy
_atom_site_site_symmetry_order
_atom_site_calc_flag
_atom_site_refinement_flags_posn
Pb Pb 0.77327(2) 0.84305(2) 0.76186(2) 0.00518(4) Uani 1 1 d .
Se1 Se 0.96029(4) 0.59783(4) 0.81543(3) 0.00789(8) Uani 1 1 d .
Se2 Se 0.49367(4) 0.74571(4) 0.61903(3) 0.00779(8) Uani 1 1 d .
Se3 Se 0.94237(4) 1.07188(4) 0.68575(3) 0.00730(7) Uani 1 1 d .
Se4 Se 0.68608(4) 0.95340(4) 0.93570(3) 0.00834(8) Uani 1 1 d .
K1 K 0.98950(10) 0.24762(9) 0.93358(6) 0.01093(16) Uani 1 1 d .
K2 K 0.65941(10) 0.37293(10) 0.64391(6) 0.01213(16) Uani 1 1 d .
K3 K 0.27353(10) 0.08258(10) 0.55396(6) 0.01047(15) Uani 1 1 d .
K4 K 0.28022(9) -0.11353(10) 0.81338(6) 0.01041(15) Uani 1 1 d .
O1 O 0.4624(4) 0.1952(4) 0.7587(2) 0.0144(6) Uani 1 1 d .
N1 N 0.3925(5) 0.4985(4) 0.8534(3) 0.0153(7) Uani 1 1 d .
H1C H 0.460(6) 0.566(6) 0.832(4) 0.018 Uiso 1 1 d R
H1D H 0.288(6) 0.526(6) 0.818(4) 0.018 Uiso 1 1 d R
N2 N 0.1788(4) 0.3988(4) 0.5956(3) 0.0139(7) Uani 1 1 d .
H2A H 0.1412 0.4063 0.6581 0.017 Uiso 1 1 calc R
H2B H 0.2672 0.4748 0.5995 0.017 Uiso 1 1 calc R
C1 C 0.4159(5) 0.5289(5) 0.9711(3) 0.0143(8) Uani 1 1 d .
H1E H 0.3217 0.4704 0.9958 0.017 Uiso 1 1 calc R
H1F H 0.4124 0.6475 0.9885 0.017 Uiso 1 1 calc R
C2 C 0.0401(5) 0.4178(4) 0.5009(3) 0.0128(8) Uani 1 1 d .
H2C H -0.0505 0.3297 0.4980 0.015 Uiso 1 1 calc R
H2D H 0.0853 0.4027 0.4348 0.015 Uiso 1 1 calc R
H1A H 0.538(6) 0.160(6) 0.803(4) 0.021(9) Uiso 1 1 d .
H1B H 0.443(6) 0.266(6) 0.788(4) 0.021(9) Uiso 1 1 d .

loop_
_atom_site_aniso_label
_atom_site_aniso_U_11
_atom_site_aniso_U_22
_atom_site_aniso_U_33
_atom_site_aniso_U_23
_atom_site_aniso_U_13
_atom_site_aniso_U_12
Pb 0.00610(7) 0.00383(7) 0.00625(7) 0.00122(5) 0.00259(5) 0.00015(4)
Se1 0.00985(16) 0.00494(17) 0.00933(17) 0.00179(13) 0.00254(13) 0.00185(13)
Se2 0.00748(16) 0.00739(17) 0.00827(16) 0.00059(13) 0.00144(12) -0.00025(13)
Se3 0.00856(16) 0.00557(17) 0.00863(16) 0.00237(13) 0.00363(12) -0.00050(12)
Se4 0.00935(16) 0.00920(18) 0.00722(16) 0.00044(13) 0.00315(12) 0.00198(13)
K1 0.0153(4) 0.0070(4) 0.0099(4) 0.0014(3) 0.0016(3) 0.0002(3)
K2 0.0152(4) 0.0082(4) 0.0123(4) 0.0003(3) 0.0019(3) 0.0005(3)
K3 0.0125(4) 0.0091(4) 0.0101(4) 0.0014(3) 0.0031(3) 0.0004(3)
K4 0.0089(3) 0.0107(4) 0.0123(4) 0.0020(3) 0.0035(3) 0.0009(3)
O1 0.0158(14) 0.0115(15) 0.0148(14) 0.0005(11) -0.0004(11) 0.0068(11)
N1 0.0177(17) 0.0152(18) 0.0126(16) 0.0020(13) 0.0016(13) 0.0032(14)
N2 0.0173(16) 0.0117(17) 0.0125(16) 0.0043(13) 0.0030(12) -0.0022(13)
C1 0.0128(18) 0.015(2) 0.0160(19) -0.0001(16) 0.0041(15) 0.0026(15)
C2 0.0183(18) 0.0086(19) 0.0118(18) 0.0009(15) 0.0037(14) 0.0021(15)

loop_
_atom_type_symbol
_atom_type_description
_atom_type_scat_dispersion_real
_atom_type_scat_dispersion_imag
_atom_type_scat_source
C C 0.0033 0.0016 'International Tables Vol C Tables 4.2.6.8 and 6.1.1.4'
H H 0.0000 0.0000 'International Tables Vol C Tables 4.2.6.8 and 6.1.1.4'
K K 0.2009 0.2494 'International Tables Vol C Tables 4.2.6.8 and 6.1.1.4'
N N 0.0061 0.0033 'International Tables Vol C Tables 4.2.6.8 and 6.1.1.4'
O O 0.0106 0.0060 'International Tables Vol C Tables 4.2.6.8 and 6.1.1.4'
Pb Pb -3.3944 10.1111 'International Tables Vol C Tables 4.2.6.8 and 6.1.1.4'
Se Se -0.0929 2.2259 'International Tables Vol C Tables 4.2.6.8 and 6.1.1.4'

loop_
_geom_angle_atom_site_label_1
_geom_angle_atom_site_label_2
_geom_angle_atom_site_label_3
_geom_angle
_geom_angle_site_symmetry_1
_geom_angle_site_symmetry_3
Se1 Pb Se2 110.589(12) . .
Se1 Pb K1 54.701(14) . 2_767
Se1 Pb K1 110.025(14) . 1_565
Se1 Pb K2 54.045(14) . .
Se1 Pb K3 110.163(14) . 2_666
Se1 Pb K4 125.149(14) . 1_565
Se1 Pb K4 57.870(14) . 1_665
Se2 Pb K1 139.291(14) . 1_565
Se2 Pb K1 138.819(14) . 2_767
Se2 Pb K2 56.544(14) . .
Se2 Pb K3 58.785(13) . 2_666
Se2 Pb K4 56.200(14) . 1_565
Se2 Pb K4 143.810(14) . 1_665
Se3 Pb Se1 110.939(12) . .
Se3 Pb Se2 109.942(12) . .
Se3 Pb K1 56.398(14) . 1_565
Se3 Pb K1 111.208(14) . 2_767
Se3 Pb K2 127.591(14) . .
Se3 Pb K3 55.034(13) . 2_666
Se3 Pb K4 123.733(14) . 1_565
Se3 Pb K4 56.158(14) . 1_665
Se4 Pb Se1 107.019(12) . .
Se4 Pb Se2 107.961(12) . .
Se4 Pb Se3 110.308(12) . .
Se4 Pb K1 55.223(14) . 2_767
Se4 Pb K1 56.488(14) . 1_565
Se4 Pb K2 122.083(15) . .
Se4 Pb K3 142.814(14) . 2_666
Se4 Pb K4 51.815(13) . 1_565
Se4 Pb K4 108.229(14) . 1_665
K1 Pb K1 67.708(19) 1_565 2_767
K1 Pb K2 163.915(16) 1_565 .
K1 Pb K2 97.947(16) 2_767 .
K1 Pb K3 108.603(17) 1_565 2_666
K1 Pb K4 65.492(16) 1_565 1_665
K1 Pb K4 98.241(16) 2_767 1_565
K1 Pb K4 97.109(16) 1_565 1_565
K2 Pb K4 92.016(16) . 1_565
K3 Pb K1 157.373(16) 2_666 2_767
K3 Pb K2 81.690(16) 2_666 .
K3 Pb K4 104.384(16) 2_666 1_565
K4 Pb K1 66.621(16) 1_665 2_767
K4 Pb K2 102.804(16) 1_665 .
K4 Pb K3 91.280(16) 1_665 2_666
K4 Pb K4 159.91(2) 1_665 1_565
Pb Se1 K1 85.327(17) . 2_767
Pb Se1 K1 145.923(19) . .
Pb Se1 K2 86.092(17) . .
Pb Se1 K4 81.748(17) . 1_665
K1 Se1 K1 83.06(2) . 2_767
K1 Se1 K4 81.99(2) 2_767 1_665
K1 Se1 K4 127.76(2) . 1_665
K2 Se1 K1 135.50(2) . 2_767
K2 Se1 K1 80.15(2) . .
K2 Se1 K4 139.39(2) . 1_665
Pb Se2 K2 83.533(16) . .
Pb Se2 K2 143.264(19) . 2_666
Pb Se2 K3 107.124(18) . 1_565
Pb Se2 K3 81.206(16) . 2_666
Pb Se2 K4 85.306(16) . 1_565
K2 Se2 K2 86.20(2) 2_666 .
K2 Se2 K3 84.01(2) 2_666 1_565
K2 Se2 K3 100.20(2) . 2_666
K2 Se2 K3 66.07(2) 2_666 2_666
K2 Se2 K4 130.04(2) 2_666 1_565
K2 Se2 K4 118.63(2) . 1_565
K3 Se2 K2 169.17(2) 1_565 .
K3 Se2 K3 80.01(2) 1_565 2_666
K3 Se2 K4 137.00(2) 2_666 1_565
K3 Se2 K4 65.359(19) 1_565 1_565
Pb Se3 K1 83.101(17) . 1_565
Pb Se3 K2 102.489(17) . 1_565
Pb Se3 K3 135.033(18) . 1_665
Pb Se3 K3 84.874(17) . 2_666
Pb Se3 K4 83.323(17) . 1_665
K1 Se3 K2 77.57(2) 1_565 1_565
K1 Se3 K3 121.28(2) 1_565 1_665
K2 Se3 K3 118.57(2) 1_565 1_665
K3 Se3 K1 155.62(2) 2_666 1_565
K3 Se3 K2 84.47(2) 2_666 1_565
K3 Se3 K3 81.81(2) 2_666 1_665
K3 Se3 K4 119.07(2) 2_666 1_665
K4 Se3 K1 80.45(2) 1_665 1_565
K4 Se3 K2 156.34(2) 1_665 1_565
K4 Se3 K3 66.70(2) 1_665 1_665
Pb Se4 K1 83.044(17) . 1_565
Pb Se4 K1 84.899(17) . 2_767
Pb Se4 K4 160.246(18) . 2_667
Pb Se4 K4 89.839(17) . 1_565
K1 Se4 K1 84.04(2) 2_767 1_565
K1 Se4 K4 80.32(2) 2_767 2_667
K4 Se4 K1 139.90(2) 1_565 2_767
K4 Se4 K1 134.76(2) 1_565 1_565
K4 Se4 K1 82.46(2) 2_667 1_565
K4 Se4 K4 109.905(18) 1_565 2_667
Pb K1 Pb 112.293(19) 1_545 2_767
Pb K1 K1 55.479(16) 2_767 2_757
Pb K1 K1 155.80(3) 1_545 2_767
Pb K1 K1 84.12(2) 2_767 2_767
Pb K1 K1 56.814(17) 1_545 2_757
Pb K1 K2 168.27(2) 2_767 .
Pb K1 K2 70.255(17) 1_545 .
Pb K1 K4 57.258(15) 1_545 1_655
Pb K1 K4 88.472(18) 1_545 2_657
Pb K1 K4 56.012(14) 2_767 2_657
Pb K1 K4 89.072(18) 2_767 1_655
Se1 K1 Pb 118.44(2) . 1_545
Se1 K1 Pb 39.971(11) 2_767 2_767
Se1 K1 Pb 129.26(2) . 2_767
Se1 K1 Pb 137.12(2) 2_767 1_545
Se1 K1 Se1 96.94(2) . 2_767
Se1 K1 Se3 86.15(2) . 1_545
Se1 K1 Se3 176.90(3) 2_767 1_545
Se1 K1 Se4 129.57(3) . 1_545
Se1 K1 Se4 134.20(3) . 2_767
Se1 K1 Se4 98.68(2) 2_767 1_545
Se1 K1 Se4 78.125(18) 2_767 2_767
Se1 K1 K1 175.20(3) . 2_757
Se1 K1 K1 87.67(2) 2_767 2_757
Se1 K1 K1 48.360(16) 2_767 2_767
Se1 K1 K1 48.578(17) . 2_767
Se1 K1 K2 130.32(3) 2_767 .
Se1 K1 K2 49.836(16) . .
Se1 K1 K4 117.20(2) . 1_655
Se1 K1 K4 128.05(2) 2_767 1_655
Se1 K1 K4 124.34(2) . 2_657
Se1 K1 K4 49.945(16) 2_767 2_657
Se3 K1 Pb 137.24(2) 1_545 2_767
Se3 K1 Pb 40.500(11) 1_545 1_545
Se3 K1 Se4 79.493(19) 1_545 1_545
Se3 K1 K1 134.72(3) 1_545 2_767
Se3 K1 K1 89.25(2) 1_545 2_757
Se3 K1 K2 52.205(16) 1_545 .
Se3 K1 K4 128.26(2) 1_545 2_657
Se3 K1 K4 49.668(16) 1_545 1_655
Se4 K1 Pb 90.436(18) 1_545 2_767
Se4 K1 Pb 40.469(11) 1_545 1_545
Se4 K1 Pb 39.878(10) 2_767 2_767
Se4 K1 Pb 91.663(19) 2_767 1_545
Se4 K1 Se3 99.52(2) 2_767 1_545
Se4 K1 Se4 95.96(2) 2_767 1_545
Se4 K1 K1 48.065(16) 2_767 2_757
Se4 K1 K1 47.891(16) 1_545 2_757
Se4 K1 K1 111.68(3) 2_767 2_767
Se4 K1 K1 126.41(3) 1_545 2_767
Se4 K1 K2 151.25(3) 2_767 .
Se4 K1 K2 84.69(2) 1_545 .
Se4 K1 K4 49.932(16) 2_767 1_655
Se4 K1 K4 88.76(2) 1_545 1_655
Se4 K1 K4 48.770(16) 1_545 2_657
Se4 K1 K4 87.20(2) 2_767 2_657
K1 K1 K1 136.01(4) 2_767 2_757
K1 K1 K4 86.48(2) 2_767 2_657
K2 K1 K1 125.79(3) . 2_757
K2 K1 K1 90.19(3) . 2_767
K2 K1 K4 113.52(2) . 2_657
K2 K1 K4 101.46(2) . 1_655
K4 K1 K1 58.04(2) 2_657 2_757
K4 K1 K1 144.07(3) 1_655 2_767
K4 K1 K1 60.25(2) 1_655 2_757
K4 K1 K4 118.28(2) 1_655 2_657
Pb K2 K1 85.775(18) . .
Pb K2 K2 81.60(2) . 2_666
Pb K2 K3 154.50(2) . 2_656
Pb K2 H1A 112.3(9) . .
Pb K2 H1B 99.1(10) . .
Se1 K2 Pb 39.863(11) . .
Se1 K2 Se2 144.60(3) . 2_666
Se1 K2 Se2 79.79(2) . .
Se1 K2 Se3 84.76(2) . 1_545
Se1 K2 K1 50.010(16) . .
Se1 K2 K2 117.61(3) . 2_666
Se1 K2 K3 157.02(3) . .
Se1 K2 K3 126.91(2) . 2_656
Se1 K2 H1A 98.5(9) . .
Se1 K2 H1B 100.6(10) . .
Se2 K2 Pb 39.923(11) . .
Se2 K2 Pb 124.98(2) 2_666 .
Se2 K2 Se2 93.80(2) 2_666 .
Se2 K2 Se3 93.70(2) 2_666 1_545
Se2 K2 Se3 162.20(3) . 1_545
Se2 K2 K1 121.92(2) . .
Se2 K2 K1 143.67(3) 2_666 .
Se2 K2 K2 47.177(16) 2_666 2_666
Se2 K2 K2 46.625(16) . 2_666
Se2 K2 K3 58.374(18) 2_666 .
Se2 K2 K3 141.82(2) . 2_656
Se2 K2 K3 48.249(15) 2_666 2_656
Se2 K2 K3 102.99(2) . .
Se2 K2 H1A 115.4(9) 2_666 .
Se2 K2 H1A 115.5(10) . .
Se2 K2 H1B 114.6(10) 2_666 .
Se2 K2 H1B 93.2(10) . .
Se3 K2 Pb 124.07(2) 1_545 .
Se3 K2 K1 50.224(16) 1_545 .
Se3 K2 K2 138.32(3) 1_545 2_666
Se3 K2 K3 46.645(15) 1_545 2_656
Se3 K2 K3 94.69(2) 1_545 .
Se3 K2 H1A 75.4(10) 1_545 .
Se3 K2 H1B 98.3(10) 1_545 .
K1 K2 K2 167.31(3) . 2_666
K1 K2 K3 95.53(2) . 2_656
K1 K2 H1A 57.8(10) . .
K1 K2 H1B 73.1(10) . .
K2 K2 H1A 128.9(10) 2_666 .
K2 K2 H1B 110.2(10) 2_666 .
K3 K2 Pb 138.39(3) . .
K3 K2 K1 113.36(3) . .
K3 K2 K2 95.32(2) 2_656 2_666
K3 K2 K2 77.48(2) . 2_666
K3 K2 K3 63.85(2) . 2_656
K3 K2 H1A 59.4(9) . .
K3 K2 H1A 89.4(9) 2_656 .
K3 K2 H1B 56.7(10) . .
K3 K2 H1B 105.6(11) 2_656 .
O1 K2 Pb 113.00(7) . .
O1 K2 Se1 109.05(7) . .
O1 K2 Se2 105.64(7) . .
O1 K2 Se2 106.22(6) . 2_666
O1 K2 Se3 87.67(6) . 1_545
O1 K2 K1 72.58(6) . .
O1 K2 K2 113.68(7) . 2_666
O1 K2 K3 48.04(6) . .
O1 K2 K3 91.51(7) . 2_656
O1 K2 H1A 15.3(10) . .
O1 K2 H1B 14.2(10) . .
H1A K2 H1B 22.9(13) . .
Pb K3 K3 70.104(19) 2_666 2_656
Pb K3 K3 82.81(2) 2_666 2_556
Se2 K3 Pb 40.008(10) 2_666 2_666
Se2 K3 Pb 109.98(2) 1_545 2_666
Se2 K3 Se2 99.99(2) 1_545 2_666
Se2 K3 Se3 107.12(2) 1_545 1_445
Se2 K3 K2 55.556(18) 2_666 .
Se2 K3 K2 93.86(2) 1_545 .
Se2 K3 K3 50.812(17) 1_545 2_656
Se2 K3 K3 122.44(3) 2_666 2_556
Se2 K3 K3 49.174(16) 2_666 2_656
Se2 K3 K3 107.43(3) 1_545 2_556
Se2 K3 K4 147.64(3) 2_666 .
Se2 K3 K4 58.550(18) 1_545 .
Se2 K3 C2 176.58(7) 1_545 .
Se3 K3 Pb 125.07(2) 1_445 2_666
Se3 K3 Pb 40.092(11) 2_666 2_666
Se3 K3 Se2 152.88(3) 1_445 2_666
Se3 K3 Se2 77.935(19) 2_666 2_666
Se3 K3 Se2 95.40(2) 2_666 1_545
Se3 K3 Se3 98.19(2) 2_666 1_445
Se3 K3 K2 133.48(3) 2_666 .
Se3 K3 K2 122.13(3) 1_445 .
Se3 K3 K3 50.403(16) 2_666 2_556
Se3 K3 K3 47.784(16) 1_445 2_556
Se3 K3 K3 157.91(3) 1_445 2_656
Se3 K3 K3 84.71(2) 2_666 2_656
Se3 K3 K4 124.46(3) 2_666 .
Se3 K3 K4 55.129(17) 1_445 .
Se3 K3 C2 86.04(6) 2_666 .
K2 K3 Pb 94.22(2) . 2_666
K2 K3 K3 66.84(2) . 2_656
K2 K3 K3 158.25(3) . 2_556
K3 K3 K3 130.72(4) 2_656 2_556
K4 K3 Pb 162.92(3) . 2_666
K4 K3 K2 98.99(2) . .
K4 K3 K3 88.76(3) . 2_556
K4 K3 K3 105.30(3) . 2_656
O1 K3 Pb 141.65(7) . 2_666
O1 K3 Se2 81.35(6) . 1_545
O1 K3 Se2 103.06(6) . 2_666
O1 K3 Se3 82.36(6) . 1_445
O1 K3 Se3 176.71(7) . 2_666
O1 K3 K2 47.69(6) . .
O1 K3 K3 130.05(7) . 2_556
O1 K3 K3 93.57(7) . 2_656
O1 K3 K4 53.31(6) . .
O1 K3 N2 72.43(9) . .
O1 K3 C2 97.18(9) . .
N2 K3 Pb 91.76(7) . 2_666
N2 K3 Se2 153.76(7) . 1_545
N2 K3 Se2 87.13(7) . 2_666
N2 K3 Se3 68.96(7) . 1_445
N2 K3 Se3 110.81(7) . 2_666
N2 K3 K2 69.29(7) . .
N2 K3 K3 130.52(7) . 2_656
N2 K3 K3 89.22(7) . 2_556
N2 K3 K4 102.99(7) . .
N2 K3 C2 24.84(9) . .
C2 K3 Pb 73.08(6) . 2_666
C2 K3 Se2 83.34(7) . 2_666
C2 K3 Se3 69.58(7) . 1_445
C2 K3 K2 87.36(7) . .
C2 K3 K3 132.50(7) . 2_656
C2 K3 K3 71.13(7) . 2_556
C2 K3 K4 118.12(7) . .
Pb K4 Pb 159.90(2) 1_445 1_545
Pb K4 K1 138.92(2) 1_545 1_455
Pb K4 K1 57.250(14) 1_445 1_455
Pb K4 K1 135.79(2) 1_545 2_657
Pb K4 K1 57.368(14) 1_445 2_657
Pb K4 H1A 134.6(10) 1_445 .
Pb K4 H1A 53.1(10) 1_545 .
Se1 K4 Pb 40.381(10) 1_445 1_445
Se1 K4 Pb 131.07(2) 1_445 1_545
Se1 K4 Se2 106.44(2) 1_445 1_545
Se1 K4 K1 48.069(15) 1_445 2_657
Se1 K4 K1 89.20(2) 1_445 1_455
Se1 K4 K3 117.04(2) 1_445 .
Se1 K4 H1A 174.9(10) 1_445 .
Se2 K4 Pb 38.494(9) 1_545 1_545
Se2 K4 Pb 121.45(2) 1_545 1_445
Se2 K4 K1 150.46(3) 1_545 1_455
Se2 K4 K1 146.19(3) 1_545 2_657
Se2 K4 K3 56.090(18) 1_545 .
Se2 K4 H1A 75.3(9) 1_545 .
Se3 K4 Pb 40.518(10) 1_445 1_445
Se3 K4 Pb 133.52(2) 1_445 1_545
Se3 K4 Se1 79.165(18) 1_445 1_445
Se3 K4 Se2 107.63(2) 1_445 1_545
Se3 K4 Se4 99.55(2) 1_445 2_667
Se3 K4 K1 49.882(16) 1_445 1_455
Se3 K4 K1 90.47(2) 1_445 2_657
Se3 K4 K3 58.173(18) 1_445 .
Se3 K4 N1 137.60(7) 1_445 1_545
Se3 K4 H1A 95.7(10) 1_445 .
Se4 K4 Pb 91.524(18) 2_667 1_445
Se4 K4 Pb 161.42(3) 1_545 1_445
Se4 K4 Pb 38.346(11) 1_545 1_545
Se4 K4 Pb 108.440(19) 2_667 1_545
Se4 K4 Se1 96.81(2) 2_667 1_445
Se4 K4 Se1 136.40(3) 1_545 1_445
Se4 K4 Se2 76.809(18) 1_545 1_545
Se4 K4 Se2 146.88(2) 2_667 1_545
Se4 K4 Se3 142.67(3) 1_545 1_445
Se4 K4 Se4 70.096(18) 1_545 2_667
Se4 K4 K1 48.774(16) 2_667 2_657
Se4 K4 K1 106.02(2) 1_545 2_657
Se4 K4 K1 109.14(2) 1_545 1_455
Se4 K4 K1 49.749(15) 2_667 1_455
Se4 K4 K3 131.42(3) 2_667 .
Se4 K4 K3 100.99(2) 1_545 .
Se4 K4 N1 103.12(6) 2_667 1_545
Se4 K4 N1 79.27(6) 1_545 1_545
Se4 K4 H1A 83.6(9) 2_667 .
Se4 K4 H1A 48.5(10) 1_545 .
K1 K4 K1 61.72(2) 1_455 2_657
K1 K4 H1A 132.3(9) 2_657 .
K1 K4 H1A 87.2(10) 1_455 .
K3 K4 Pb 75.564(18) . 1_545
K3 K4 Pb 93.16(2) . 1_445
K3 K4 K1 148.62(3) . 2_657
K3 K4 K1 94.57(2) . 1_455
K3 K4 H1A 59.7(10) . .
O1 K4 Pb 120.69(6) . 1_445
O1 K4 Pb 63.32(6) . 1_545
O1 K4 Se1 159.81(6) . 1_445
O1 K4 Se2 76.54(6) . 1_545
O1 K4 Se3 80.92(6) . 1_445
O1 K4 Se4 63.76(6) . 1_545
O1 K4 Se4 89.74(6) . 2_667
O1 K4 K1 135.71(6) . 2_657
O1 K4 K1 80.48(6) . 1_455
O1 K4 K3 47.48(6) . .
O1 K4 N1 133.93(9) . 1_545
O1 K4 H1A 15.3(10) . .
N1 K4 Pb 70.66(6) 1_545 1_545
N1 K4 Pb 103.24(6) 1_545 1_445
N1 K4 Se1 63.02(6) 1_545 1_445
N1 K4 Se2 68.69(6) 1_545 1_545
N1 K4 K1 140.33(6) 1_545 1_455
N1 K4 K1 78.63(6) 1_545 2_657
N1 K4 K3 122.56(6) 1_545 .
N1 K4 H1A 121.9(10) 1_545 .
K2 O1 K3 84.26(8) . .
K2 O1 K4 154.37(12) . .
K2 O1 H1A 99(4) . .
K2 O1 H1B 94(4) . .
K3 O1 K4 79.21(8) . .
K3 O1 H1A 134(3) . .
K3 O1 H1B 123(4) . .
K4 O1 H1A 79(4) . .
K4 O1 H1B 111(4) . .
H1A O1 H1B 102(5) . .
K4 N1 H1C 61(3) 1_565 .
K4 N1 H1D 55(3) 1_565 .
H1C N1 H1D 103(4) . .
C1 N1 K4 90.6(2) . 1_565
C1 N1 H1C 108(3) . .
C1 N1 H1D 111(3) . .
K3 N2 H2A 111.4 . .
K3 N2 H2B 111.4 . .
H2A N2 H2B 109.2 . .
C2 N2 K3 101.9(2) . .
C2 N2 H2A 111.4 . .
C2 N2 H2B 111.4 . .
N1 C1 C1 110.3(4) . 2_667
N1 C1 H1E 109.6 . .
N1 C1 H1F 109.6 . .
C1 C1 H1E 109.6 2_667 .
C1 C1 H1F 109.6 2_667 .
H1E C1 H1F 108.1 . .
K3 C2 H2C 78.1 . .
K3 C2 H2D 77.8 . .
N2 C2 K3 53.24(17) . .
N2 C2 C2 114.9(4) . 2_566
N2 C2 H2C 108.6 . .
N2 C2 H2D 108.6 . .
C2 C2 K3 168.1(3) 2_566 .
C2 C2 H2C 108.6 2_566 .
C2 C2 H2D 108.6 2_566 .
H2C C2 H2D 107.5 . .

loop_
_geom_bond_atom_site_label_1
_geom_bond_atom_site_label_2
_geom_bond_distance
_geom_bond_site_symmetry_2
Pb Se1 2.6019(4) .
Pb Se2 2.6157(4) .
Pb Se3 2.5999(4) .
Pb Se4 2.5985(4) .
Pb K1 4.0368(8) 2_767
Pb K1 3.9741(8) 1_565
Pb K2 4.0500(8) .
Pb K3 4.0208(8) 2_666
Pb K4 3.9745(8) 1_665
Pb K4 4.1883(8) 1_565
Se1 K1 3.2945(9) .
Se1 K1 3.3056(8) 2_767
Se1 K2 3.2860(9) .
Se1 K4 3.4010(8) 1_665
Se2 K2 3.4006(9) .
Se2 K2 3.3701(9) 2_666
Se2 K3 3.3972(9) 1_565
Se2 K3 3.4796(9) 2_666
Se2 K4 3.4921(9) 1_565
Se3 K1 3.3342(8) 1_565
Se3 K2 3.4282(9) 1_565
Se3 K3 3.3083(8) 2_666
Se3 K3 3.4420(8) 1_665
Se3 K4 3.3237(8) 1_665
Se4 K1 3.3289(8) 2_767
Se4 K1 3.3381(9) 1_565
Se4 K4 3.2921(8) 1_565
Se4 K4 3.3379(9) 2_667
K1 Pb 3.9742(8) 1_545
K1 Pb 4.0368(8) 2_767
K1 Se1 3.3056(8) 2_767
K1 Se3 3.3342(8) 1_545
K1 Se4 3.3289(8) 2_767
K1 Se4 3.3381(9) 1_545
K1 K1 4.3760(16) 2_767
K1 K1 4.4630(16) 2_757
K1 K2 4.2366(11) .
K1 K4 4.2996(11) 1_655
K1 K4 4.3999(11) 2_657
K2 Se2 3.3701(9) 2_666
K2 Se3 3.4281(9) 1_545
K2 K2 4.6262(16) 2_666
K2 K3 4.5287(11) 2_656
K2 K3 3.7352(11) .
K2 O1 2.776(3) .
K2 H1A 3.01(5) .
K2 H1B 2.92(5) .
K3 Pb 4.0208(8) 2_666
K3 Se2 3.3972(9) 1_545
K3 Se2 3.4797(8) 2_666
K3 Se3 3.4420(8) 1_445
K3 Se3 3.3083(8) 2_666
K3 K3 4.4214(15) 2_556
K3 K3 4.4214(15) 2_656
K3 K4 3.7207(11) .
K3 O1 2.792(3) .
K3 N2 2.801(3) .
K3 C2 3.421(4) .
K4 Pb 4.1883(8) 1_545
K4 Pb 3.9745(8) 1_445
K4 Se1 3.4010(8) 1_445
K4 Se2 3.4921(9) 1_545
K4 Se3 3.3237(8) 1_445
K4 Se4 3.2921(8) 1_545
K4 Se4 3.3379(9) 2_667
K4 K1 4.3999(11) 2_657
K4 K1 4.2995(11) 1_455
K4 O1 3.037(3) .
K4 N1 3.383(4) 1_545
K4 H1A 2.99(5) .
O1 H1A 0.80(5) .
O1 H1B 0.72(5) .
N1 K4 3.383(4) 1_565
N1 H1C 0.84(5) .
N1 H1D 0.91(5) .
N1 C1 1.471(5) .
N2 H2A 0.9100 .
N2 H2B 0.9100 .
N2 C2 1.469(5) .
C1 C1 1.502(7) 2_667
C1 H1E 0.9900 .
C1 H1F 0.9900 .
C2 C2 1.525(7) 2_566
C2 H2C 0.9900 .
C2 H2D 0.9900 .

loop_
_geom_torsion_atom_site_label_1
_geom_torsion_atom_site_label_2
_geom_torsion_atom_site_label_3
_geom_torsion_atom_site_label_4
_geom_torsion
_geom_torsion_site_symmetry_1
_geom_torsion_site_symmetry_4
K3 N2 C2 C2 -179.7(4) . 2_566
K4 N1 C1 C1 -131.6(4) 1_565 2_667
